data_4315856
loop_
_publ_author_name
'Helen W. Richter'
'Noel M. Paul'
'Dale G. Ray'
'Charlotte A. Ray'
'Louise M. Liable-Sands'
'Tom Concolino'
'Matthew Lam'
'Arnold L. Rheingold'
'Gerald F. Koser'
'James A. Golen'

_publ_section_title
;
 Anhydrides of Real and Hypothetical [Hydroxy(R-O)iodo]benzenes
;
_journal_name_full 'Inorganic Chemistry'
_journal_page_first 5413
_journal_page_last 5423
_journal_paper_doi 10.1021/ic1007318
_journal_volume 49
_journal_year 2010
_chemical_formula_moiety 'C6 H6 I O, C H3 O3 S'
_chemical_formula_sum 'C7 H9 I O4 S'
_chemical_formula_weight 316.10
_chemical_name_systematic
;
 ?
;
_space_group_IT_number 14
_symmetry_cell_setting monoclinic
_symmetry_space_group_name_Hall '-P 2ybc'
_symmetry_space_group_name_H-M 'P 1 21/c 1'
_atom_sites_solution_hydrogens geom
_atom_sites_solution_primary direct
_atom_sites_solution_secondary difmap
_audit_creation_method SHELXL-97
_cell_angle_alpha 90.00
_cell_angle_beta 94.824(4)
_cell_angle_gamma 90.00
_cell_formula_units_Z 4
_cell_length_a 6.1909(2)
_cell_length_b 7.4487(2)
_cell_length_c 21.8864(4)
_cell_measurement_reflns_used 661
_cell_measurement_temperature 173(2)
_cell_measurement_theta_max 24.5
_cell_measurement_theta_min 2.0
_cell_volume 1005.70(5)
_computing_cell_refinement 'Bruker SMART'
_computing_data_collection 'Bruker SMART'
_computing_data_reduction 'Bruker SHELXTL'
_computing_molecular_graphics 'Bruker SHELXTL'
_computing_publication_material 'Bruker SHELXTL'
_computing_structure_refinement 'SHELXL-97 (Sheldrick, 1997)'
_computing_structure_solution 'SHELXS-97 (Sheldrick, 1990)'
_diffrn_ambient_temperature 173(2)
_diffrn_measured_fraction_theta_full 0.977
_diffrn_measured_fraction_theta_max 0.904
_diffrn_measurement_device_type 'CCD area detector'
_diffrn_measurement_method 'phi and omega scans'
_diffrn_radiation_monochromator graphite
_diffrn_radiation_source 'fine-focus sealed tube'
_diffrn_radiation_type MoK\a
_diffrn_radiation_wavelength 0.71073
_diffrn_reflns_av_R_equivalents 0.0272
_diffrn_reflns_av_sigmaI/netI 0.0286
_diffrn_reflns_limit_h_max 7
_diffrn_reflns_limit_h_min -8
_diffrn_reflns_limit_k_max 7
_diffrn_reflns_limit_k_min -9
_diffrn_reflns_limit_l_max 28
_diffrn_reflns_limit_l_min -28
_diffrn_reflns_number 4444
_diffrn_reflns_theta_full 25.00
_diffrn_reflns_theta_max 28.19
_diffrn_reflns_theta_min 1.87
_exptl_absorpt_coefficient_mu 3.372
_exptl_absorpt_correction_T_max 0.5520
_exptl_absorpt_correction_T_min 0.4311
_exptl_absorpt_correction_type multi-scan
_exptl_absorpt_process_details sadabs
_exptl_crystal_colour Colorless
_exptl_crystal_density_diffrn 2.088
_exptl_crystal_density_method 'not measured'
_exptl_crystal_description Block
_exptl_crystal_F_000 608
_exptl_crystal_size_max 0.30
_exptl_crystal_size_mid 0.25
_exptl_crystal_size_min 0.20
_refine_diff_density_max 0.778
_refine_diff_density_min -1.552
_refine_diff_density_rms 0.222
_refine_ls_extinction_method none
_refine_ls_goodness_of_fit_ref 1.226
_refine_ls_hydrogen_treatment constr
_refine_ls_matrix_type full
_refine_ls_number_parameters 118
_refine_ls_number_reflns 2235
_refine_ls_number_restraints 0
_refine_ls_restrained_S_all 1.226
_refine_ls_R_factor_all 0.0311
_refine_ls_R_factor_gt 0.0282
_refine_ls_shift/su_max 0.001
_refine_ls_shift/su_mean 0.000
_refine_ls_structure_factor_coef Fsqd
_refine_ls_weighting_details 'calc w=1/[\s^2^(Fo^2^)+(0.0417P)^2^+1.5770P] where P=(Fo^2^+2Fc^2^)/3'
_refine_ls_weighting_scheme calc
_refine_ls_wR_factor_gt 0.0782
_refine_ls_wR_factor_ref 0.0800
_reflns_number_gt 2155
_reflns_number_total 2235
_reflns_threshold_expression >2sigma(I)
_cod_data_source_file ic1007318_si_003_1.cif
_cod_data_source_block HMIB
_cod_depositor_comments
;
The following automatic conversions were performed:

'_symmetry_cell_setting' value 'Monoclinic' changed to 'monoclinic'
according to the built-in table from CIF Core dictionary named
'cif_core.dic' version 2.4.1 from 2010-06-29.

Automatic conversion script
Id: cif_fix_values 1646 2011-03-28 12:23:43Z adriana 
;
_cod_database_code 4315856

loop_
_symmetry_equiv_pos_as_xyz
'x, y, z'
'-x, y+1/2, -z+1/2'
'-x, -y, -z'
'x, -y-1/2, z-1/2'

loop_
_atom_site_label
_atom_site_type_symbol
_atom_site_fract_x
_atom_site_fract_y
_atom_site_fract_z
_atom_site_U_iso_or_equiv
_atom_site_adp_type
_atom_site_occupancy
_atom_site_symmetry_multiplicity
_atom_site_calc_flag
_atom_site_refinement_flags
_atom_site_disorder_assembly
_atom_site_disorder_group
I1 I 0.51860(3) 0.66304(3) 0.899242(8) 0.01568(10) Uani 1 1 d . . .
S1 S 0.78298(13) 0.26776(11) 0.94971(4) 0.01796(17) Uani 1 1 d . . .
O1 O 0.3666(4) 0.8923(3) 0.89326(11) 0.0220(5) Uani 1 1 d . . .
H1A H 0.4468 0.9729 0.9097 0.033 Uiso 1 1 calc R . .
C7 C 1.0628(6) 0.2231(5) 0.94832(17) 0.0264(7) Uani 1 1 d . . .
H7A H 1.1138 0.1545 0.9849 0.040 Uiso 1 1 calc R . .
H7B H 1.1425 0.3367 0.9477 0.040 Uiso 1 1 calc R . .
H7C H 1.0873 0.1534 0.9116 0.040 Uiso 1 1 calc R . .
O3 O 0.7535(5) 0.3740(4) 1.00442(12) 0.0279(5) Uani 1 1 d . . .
O4 O 0.7197(5) 0.3723(4) 0.89304(12) 0.0276(5) Uani 1 1 d . . .
O2 O 0.6765(5) 0.0936(4) 0.94979(15) 0.0358(6) Uani 1 1 d . . .
C1 C 0.8936(6) 0.7910(5) 0.83064(16) 0.0230(6) Uani 1 1 d . . .
H1B H 0.9630 0.8037 0.8708 0.028 Uiso 1 1 calc R . .
C2 C 0.9972(6) 0.8434(5) 0.7796(2) 0.0270(8) Uani 1 1 d . . .
H2A H 1.1392 0.8925 0.7847 0.032 Uiso 1 1 calc R . .
C3 C 0.8928(7) 0.8238(5) 0.72076(18) 0.0267(8) Uani 1 1 d . . .
H3B H 0.9638 0.8600 0.6860 0.032 Uiso 1 1 calc R . .
C4 C 0.6857(6) 0.7517(5) 0.71319(15) 0.0248(7) Uani 1 1 d . . .
H4B H 0.6159 0.7392 0.6731 0.030 Uiso 1 1 calc R . .
C5 C 0.5786(6) 0.6973(5) 0.76344(15) 0.0197(6) Uani 1 1 d . . .
H5B H 0.4373 0.6468 0.7583 0.024 Uiso 1 1 calc R . .
C6 C 0.6853(5) 0.7196(5) 0.82146(14) 0.0180(6) Uani 1 1 d . . .

loop_
_atom_site_aniso_label
_atom_site_aniso_U_11
_atom_site_aniso_U_22
_atom_site_aniso_U_33
_atom_site_aniso_U_23
_atom_site_aniso_U_13
_atom_site_aniso_U_12
I1 0.01567(14) 0.01574(14) 0.01568(14) -0.00056(6) 0.00169(9) -0.00026(6)
S1 0.0197(4) 0.0147(4) 0.0196(3) -0.0001(3) 0.0021(3) -0.0014(3)
O1 0.0211(11) 0.0182(12) 0.0260(12) -0.0019(10) -0.0022(9) 0.0021(9)
C7 0.0219(16) 0.0257(18) 0.0314(18) -0.0017(15) 0.0015(14) 0.0003(14)
O3 0.0355(14) 0.0250(12) 0.0249(13) -0.0025(10) 0.0120(11) -0.0028(11)
O4 0.0351(14) 0.0249(12) 0.0227(12) 0.0019(10) 0.0020(10) 0.0133(11)
O2 0.0352(15) 0.0223(14) 0.0483(17) 0.0034(12) -0.0070(13) -0.0110(12)
C1 0.0238(16) 0.0216(16) 0.0232(16) -0.0022(13) -0.0001(13) -0.0026(14)
C2 0.0238(18) 0.024(2) 0.035(2) -0.0050(13) 0.0082(16) -0.0065(12)
C3 0.034(2) 0.0212(17) 0.0268(18) 0.0040(13) 0.0115(16) 0.0014(13)
C4 0.0359(19) 0.0196(17) 0.0190(15) 0.0016(12) 0.0035(13) 0.0052(14)
C5 0.0201(15) 0.0188(15) 0.0201(15) -0.0014(12) 0.0010(12) 0.0006(12)
C6 0.0204(15) 0.0174(15) 0.0167(13) 0.0018(11) 0.0044(11) 0.0017(12)

loop_
_atom_type_symbol
_atom_type_description
_atom_type_scat_dispersion_real
_atom_type_scat_dispersion_imag
_atom_type_scat_source
C C 0.0033 0.0016 'International Tables Vol C Tables 4.2.6.8 and 6.1.1.4'
H H 0.0000 0.0000 'International Tables Vol C Tables 4.2.6.8 and 6.1.1.4'
O O 0.0106 0.0060 'International Tables Vol C Tables 4.2.6.8 and 6.1.1.4'
S S 0.1246 0.1234 'International Tables Vol C Tables 4.2.6.8 and 6.1.1.4'
I I -0.4742 1.8119 'International Tables Vol C Tables 4.2.6.8 and 6.1.1.4'

loop_
_geom_angle_atom_site_label_1
_geom_angle_atom_site_label_2
_geom_angle_atom_site_label_3
_geom_angle
_geom_angle_site_symmetry_1
_geom_angle_site_symmetry_3
_geom_angle_publ_flag
O1 I1 C6 92.12(12) . . ?
O1 I1 O4 172.90(10) . . ?
C6 I1 O4 81.36(11) . . ?
O2 S1 O3 113.24(18) . . ?
O2 S1 O4 112.31(18) . . ?
O3 S1 O4 110.96(16) . . ?
O2 S1 C7 106.10(18) . . ?
O3 S1 C7 107.85(18) . . ?
O4 S1 C7 105.90(18) . . ?
I1 O1 H1A 109.5 . . ?
S1 C7 H7A 109.5 . . ?
S1 C7 H7B 109.5 . . ?
H7A C7 H7B 109.5 . . ?
S1 C7 H7C 109.5 . . ?
H7A C7 H7C 109.5 . . ?
H7B C7 H7C 109.5 . . ?
S1 O4 I1 120.24(14) . . ?
C2 C1 C6 118.4(3) . . ?
C2 C1 H1B 120.8 . . ?
C6 C1 H1B 120.8 . . ?
C1 C2 C3 120.1(4) . . ?
C1 C2 H2A 119.9 . . ?
C3 C2 H2A 119.9 . . ?
C4 C3 C2 120.1(3) . . ?
C4 C3 H3B 120.0 . . ?
C2 C3 H3B 120.0 . . ?
C3 C4 C5 121.0(3) . . ?
C3 C4 H4B 119.5 . . ?
C5 C4 H4B 119.5 . . ?
C6 C5 C4 117.7(3) . . ?
C6 C5 H5B 121.1 . . ?
C4 C5 H5B 121.1 . . ?
C5 C6 C1 122.7(3) . . ?
C5 C6 I1 119.1(2) . . ?
C1 C6 I1 118.0(2) . . ?

loop_
_geom_bond_atom_site_label_1
_geom_bond_atom_site_label_2
_geom_bond_distance
_geom_bond_site_symmetry_2
_geom_bond_publ_flag
I1 O1 1.949(2) . ?
I1 C6 2.106(3) . ?
I1 O4 2.508(3) . ?
S1 O2 1.455(3) . ?
S1 O3 1.460(3) . ?
S1 O4 1.489(3) . ?
S1 C7 1.767(4) . ?
O1 H1A 0.8400 . ?
C7 H7A 0.9800 . ?
C7 H7B 0.9800 . ?
C7 H7C 0.9800 . ?
C1 C2 1.390(5) . ?
C1 C6 1.394(5) . ?
C1 H1B 0.9500 . ?
C2 C3 1.399(6) . ?
C2 H2A 0.9500 . ?
C3 C4 1.387(6) . ?
C3 H3B 0.9500 . ?
C4 C5 1.391(5) . ?
C4 H4B 0.9500 . ?
C5 C6 1.391(5) . ?
C5 H5B 0.9500 . ?

loop_
_cod_related_entry_id
_cod_related_entry_database
_cod_related_entry_code
1 ChemSpider 9316721
